data_4116968
loop_
_publ_author_name
'Norbert W. Mitzel'
'Alexander J. Blake'
'David W. H. Rankin'

_publ_section_title
;
 \b-Donor Bonds in SiON Units: An Inherent Structure- Determining Property
 Leading to (4 + 4)-Coordination in
 Tetrakis-(N,N-dimethylhydroxylamido)silane
;
_journal_name_full 'Journal of the American Chemical Society'
_journal_page_first 4143
_journal_page_last 4148
_journal_paper_doi 10.1021/ja9640004
_journal_volume 119
_journal_year 1997
_chemical_formula_sum 'C12 H28 O4 Si'
_chemical_formula_weight 264.43
_chemical_melting_point 249
_chemical_name_systematic
; 
Tetraisopropoxysilane 
;
_space_group_IT_number 88
_symmetry_cell_setting tetragonal
_symmetry_space_group_name_Hall '-I 4ad'
_symmetry_space_group_name_H-M 'I 41/a :2'
_atom_sites_solution_hydrogens geom
_atom_sites_solution_primary direct
_atom_sites_solution_secondary difmap
_audit_creation_method SHELXL
_cell_angle_alpha 90.00
_cell_angle_beta 90.00
_cell_angle_gamma 90.00
_cell_formula_units_Z 4
_cell_length_a 8.0422(5)
_cell_length_b 8.0422(5)
_cell_length_c 24.653(2)
_cell_measurement_reflns_used 88
_cell_measurement_temperature 150(2)
_cell_measurement_theta_max 22.0
_cell_measurement_theta_min 20.0
_cell_volume 1594.48(19)
_computing_cell_refinement 'DIF4 (Stoe & Cie, 1990a)'
_computing_data_collection 'DIF4 (Stoe & Cie, 1990a)'
_computing_data_reduction 'REDU4 (Stoe & Cie, 1990b)'
_computing_molecular_graphics 'SHELXTL/PC (Sheldrick, 1992)'
_computing_structure_refinement 'SHELXL-93 (Sheldrick, 1993)'
_computing_structure_solution 'SHELXTL/PC (Sheldrick, 1992)'
_diffrn_ambient_temperature 150(2)
_diffrn_measurement_device 'Stoe Stadi-4 four-circle diffractometer'
_diffrn_measurement_method 'omega-theta scans'
_diffrn_radiation_monochromator graphite
_diffrn_radiation_source 'fine-focus sealed tube'
_diffrn_radiation_type CuK\a
_diffrn_radiation_wavelength 1.54184
_diffrn_reflns_av_R_equivalents 0.0468
_diffrn_reflns_av_sigmaI/netI 0.0298
_diffrn_reflns_limit_h_max 8
_diffrn_reflns_limit_h_min -9
_diffrn_reflns_limit_k_max 9
_diffrn_reflns_limit_k_min -8
_diffrn_reflns_limit_l_max 27
_diffrn_reflns_limit_l_min -27
_diffrn_reflns_number 2226
_diffrn_reflns_theta_max 60.05
_diffrn_reflns_theta_min 5.79
_diffrn_standards_decay_% none
_diffrn_standards_interval_count 100
_diffrn_standards_number 3
_exptl_absorpt_coefficient_mu 1.325
_exptl_absorpt_correction_T_max 0.330
_exptl_absorpt_correction_T_min 0.245
_exptl_absorpt_correction_type Psi-scans
_exptl_crystal_colour Colourless
_exptl_crystal_density_diffrn 1.102
_exptl_crystal_description Cylinder
_exptl_crystal_F_000 584
_exptl_crystal_size_max 0.80
_exptl_crystal_size_mid 0.60
_exptl_crystal_size_min 0.60
_refine_diff_density_max 0.098
_refine_diff_density_min -0.182
_refine_diff_density_rms 0.030
_refine_ls_extinction_coef 0.0179(11)
_refine_ls_extinction_expression Fc^*^=kFc[1+0.001xFc^2^\l^3^/sin(2\q)]^-1/4^
_refine_ls_extinction_method SHELXL
_refine_ls_goodness_of_fit_all 1.102
_refine_ls_goodness_of_fit_obs 1.121
_refine_ls_hydrogen_treatment refall
_refine_ls_matrix_type full
_refine_ls_number_parameters 68
_refine_ls_number_reflns 592
_refine_ls_number_restraints 0
_refine_ls_restrained_S_all 1.144
_refine_ls_restrained_S_obs 1.121
_refine_ls_R_factor_all 0.0336
_refine_ls_R_factor_obs 0.0314
_refine_ls_shift/esd_max 0.000
_refine_ls_shift/esd_mean 0.000
_refine_ls_structure_factor_coef Fsqd
_refine_ls_weighting_details 'w=1/[\s^2^(Fo^2^)+(0.0335P)^2^+0.7745P] where P=(Fo^2^+2Fc^2^)/3'
_refine_ls_weighting_scheme calc
_refine_ls_wR_factor_all 0.0827
_refine_ls_wR_factor_obs 0.0782
_reflns_number_observed 555
_reflns_number_total 593
_reflns_observed_criterion >2sigma(I)
_cod_data_source_file ja9640004_2.cif
_cod_data_source_block sioipr
_cod_depositor_comments
;
The following automatic conversions were performed:

'_refine_ls_weighting_scheme' value 'calc
w=1/[\s^2^(Fo^2^)+(0.0335P)^2^+0.7745P] where P=(Fo^2^+2Fc^2^)/3' was
changed to 'calc'. New tag '_refine_ls_weighting_details' was
created. The value of the new tag was set to
'w=1/[\s^2^(Fo^2^)+(0.0335P)^2^+0.7745P] where P=(Fo^2^+2Fc^2^)/3'.

Automatic conversion script
Id: cif_fix_values 3143 2015-03-26 13:38:13Z robertas 
;
_cod_original_cell_volume 1594.4(3)
_cod_original_sg_symbol_H-M 'I 41/a'
_cod_database_code 4116968

loop_
_symmetry_equiv_pos_as_xyz
'x, y, z'
'-x+1/2, -y, z+1/2'
'-y+3/4, x+1/4, z+1/4'
'y+3/4, -x+3/4, z+3/4'
'x+1/2, y+1/2, z+1/2'
'-x+1, -y+1/2, z+1'
'-y+5/4, x+3/4, z+3/4'
'y+5/4, -x+5/4, z+5/4'
'-x, -y, -z'
'x-1/2, y, -z-1/2'
'y-3/4, -x-1/4, -z-1/4'
'-y-3/4, x-3/4, -z-3/4'
'-x+1/2, -y+1/2, -z+1/2'
'x, y+1/2, -z'
'y-1/4, -x+1/4, -z+1/4'
'-y-1/4, x-1/4, -z-1/4'

loop_
_atom_site_aniso_label
_atom_site_aniso_U_11
_atom_site_aniso_U_22
_atom_site_aniso_U_33
_atom_site_aniso_U_23
_atom_site_aniso_U_13
_atom_site_aniso_U_12
Si 0.0383(5) 0.0383(5) 0.0262(5) 0.000 0.000 0.000
O 0.0480(8) 0.0361(7) 0.0373(6) -0.0052(5) 0.0116(5) -0.0032(5)
C1 0.0478(11) 0.0343(9) 0.0350(9) -0.0040(7) 0.0081(7) -0.0027(8)
C2 0.081(2) 0.0506(12) 0.0370(10) -0.0040(9) 0.0078(10) 0.0075(11)
C3 0.0623(14) 0.0496(13) 0.0535(12) -0.0022(10) -0.0028(10) 0.0077(10)

loop_
_atom_site_label
_atom_site_type_symbol
_atom_site_fract_x
_atom_site_fract_y
_atom_site_fract_z
_atom_site_U_iso_or_equiv
_atom_site_thermal_displace_type
_atom_site_occupancy
_atom_site_calc_flag
_atom_site_refinement_flags
Si Si 0.0000 0.2500 0.1250 0.0343(4) Uani 1 d S
O O 0.16738(14) 0.22454(13) 0.08975(4) 0.0405(5) Uani 1 d .
C1 C 0.2158(2) 0.0705(2) 0.06403(6) 0.0391(5) Uani 1 d .
H1 H 0.1299(22) -0.0119(21) 0.0701(7) 0.040(4) Uiso 1 d .
C2 C 0.2324(3) 0.1012(3) 0.00397(7) 0.0563(6) Uani 1 d .
H21 H 0.3210(29) 0.1816(28) -0.0014(9) 0.070(6) Uiso 1 d .
H22 H 0.1280(30) 0.1469(28) -0.0113(8) 0.074(7) Uiso 1 d .
H23 H 0.2582(25) -0.0027(28) -0.0144(9) 0.063(6) Uiso 1 d .
C3 C 0.3740(3) 0.0110(3) 0.08971(9) 0.0551(6) Uani 1 d .
H31 H 0.4129(25) -0.0974(29) 0.0731(8) 0.068(6) Uiso 1 d .
H32 H 0.3606(27) -0.0059(26) 0.1283(11) 0.077(7) Uiso 1 d .
H33 H 0.4614(31) 0.0907(32) 0.0841(9) 0.082(8) Uiso 1 d .

loop_
_atom_type_symbol
_atom_type_description
_atom_type_scat_dispersion_real
_atom_type_scat_dispersion_imag
_atom_type_scat_source
C C 0.0181 0.0091 'International Tables Vol C Tables 4.2.6.8 and 6.1.1.4'
H H 0.0000 0.0000 'International Tables Vol C Tables 4.2.6.8 and 6.1.1.4'
O O 0.0492 0.0322 'International Tables Vol C Tables 4.2.6.8 and 6.1.1.4'
Si Si 0.2541 0.3302 'International Tables Vol C Tables 4.2.6.8 and 6.1.1.4'

loop_
_geom_angle_atom_site_label_1
_geom_angle_atom_site_label_2
_geom_angle_atom_site_label_3
_geom_angle
_geom_angle_site_symmetry_1
_geom_angle_site_symmetry_3
_geom_angle_publ_flag
O Si O 114.91(8) 12_666 15 y
O Si O 106.82(4) 12_666 . y
O Si O 106.82(4) 15 . ?
O Si O 106.82(4) 12_666 6_454 ?
O Si O 106.82(4) 15 6_454 ?
O Si O 114.91(8) . 6_454 ?
C1 O Si 124.68(10) . . y
O C1 C3 108.47(14) . . y
O C1 C2 108.31(14) . . y
C3 C1 C2 113.1(2) . . y
O C1 H1 109.0(9) . . y
C3 C1 H1 108.7(10) . . y
C2 C1 H1 109.2(10) . . y
C1 C2 H21 108.0(13) . . y
C1 C2 H22 111.0(12) . . y
H21 C2 H22 108.9(18) . . ?
C1 C2 H23 109.6(12) . . y
H21 C2 H23 110.6(17) . . ?
H22 C2 H23 108.9(17) . . ?
C1 C3 H31 111.5(12) . . y
C1 C3 H32 111.4(13) . . y
H31 C3 H32 108.2(17) . . ?
C1 C3 H33 110.3(14) . . y
H31 C3 H33 106.8(17) . . ?
H32 C3 H33 108.4(18) . . ?

loop_
_geom_bond_atom_site_label_1
_geom_bond_atom_site_label_2
_geom_bond_distance
_geom_bond_site_symmetry_2
_geom_bond_publ_flag
Si O 1.6152(10) 12_666 y
Si O 1.6152(10) 15 ?
Si O 1.6152(10) . ?
Si O 1.6152(10) 6_454 ?
O C1 1.445(2) . y
C1 C3 1.499(3) . y
C1 C2 1.507(2) . y
C1 H1 0.97(2) . y
C2 H21 0.97(2) . y
C2 H22 0.99(2) . y
C2 H23 0.97(2) . y
C3 H31 1.01(2) . y
C3 H32 0.97(3) . y
C3 H33 0.96(3) . y

loop_
_geom_torsion_atom_site_label_1
_geom_torsion_atom_site_label_2
_geom_torsion_atom_site_label_3
_geom_torsion_atom_site_label_4
_geom_torsion
_geom_torsion_site_symmetry_1
_geom_torsion_publ_flag
O Si O C1 162.75(13) 12_666 y
O Si O C1 39.30(9) 15 y
O Si O C1 -78.97(11) 6_454 y
Si O C1 C3 -115.9(2) . y
Si O C1 C2 121.07(15) . y
